data_4502764
loop_
_publ_author_name
'Kennedy, Stuart'
'Beavers, Christine M.'
'Teat, Simon J.'
'Dalgarno, Scott J.'

_publ_section_title
;
 Pyridine Directed Assembly of Tetra-O-Alkylp-Carboxylatocalix[4]arenes
;
_journal_issue 2
_journal_name_full 'Crystal Growth &amp; Design'
_journal_page_first 679
_journal_paper_doi 10.1021/cg2008864
_journal_volume 12
_journal_year 2012
_chemical_formula_sum 'C72 H84 N4 O12'
_chemical_formula_weight 1197.43
_chemical_name_common FINSRKRK153PIC
_chemical_name_systematic
;
 ?
;
_space_group_IT_number 2
_symmetry_cell_setting triclinic
_symmetry_space_group_name_Hall '-P 1'
_symmetry_space_group_name_H-M 'P -1'
_atom_sites_solution_hydrogens geom
_atom_sites_solution_primary direct
_atom_sites_solution_secondary difmap
_audit_creation_method SHELXL-97
_cell_angle_alpha 102.818(4)
_cell_angle_beta 109.970(3)
_cell_angle_gamma 107.634(4)
_cell_formula_units_Z 2
_cell_length_a 13.3635(9)
_cell_length_b 16.9916(12)
_cell_length_c 17.2762(12)
_cell_measurement_temperature 100(2)
_cell_volume 3273.8(4)
_computing_cell_refinement 'SAINT (Bruker, 1998)'
_computing_data_collection 'Apex II'
_computing_data_reduction 'SAINT (Bruker, 1998)'
_computing_molecular_graphics 'XSeed (Barbour, 2001)'
_computing_publication_material 'local program'
_computing_structure_refinement 'SHELXL-97 (Sheldrick, 1997)'
_computing_structure_solution 'SHELXS-97 (Sheldrick, 1990)'
_diffrn_ambient_temperature 100(2)
_diffrn_measured_fraction_theta_full 0.967
_diffrn_measured_fraction_theta_max 0.967
_diffrn_measurement_device_type 'Bruker Apex II CCD Diffractometer'
_diffrn_measurement_method '\w rotation with narrow frames'
_diffrn_radiation_monochromator 'silicon 111'
_diffrn_radiation_source 'Advanced Light Source station 11.3.1'
_diffrn_radiation_type synchrotron
_diffrn_radiation_wavelength 0.77490
_diffrn_reflns_av_R_equivalents 0.0695
_diffrn_reflns_av_sigmaI/netI 0.0453
_diffrn_reflns_limit_h_max 14
_diffrn_reflns_limit_h_min -14
_diffrn_reflns_limit_k_max 18
_diffrn_reflns_limit_k_min -18
_diffrn_reflns_limit_l_max 19
_diffrn_reflns_limit_l_min -19
_diffrn_reflns_number 59568
_diffrn_reflns_theta_full 23.35
_diffrn_reflns_theta_max 23.35
_diffrn_reflns_theta_min 1.78
_exptl_absorpt_coefficient_mu 0.082
_exptl_absorpt_correction_type multi-scan
_exptl_absorpt_process_details Bruker-SADABS
_exptl_crystal_colour Colourless
_exptl_crystal_density_diffrn 1.215
_exptl_crystal_density_method 'not measured'
_exptl_crystal_description Block
_exptl_crystal_F_000 1280
_exptl_crystal_size_max 0.15
_exptl_crystal_size_mid 0.1
_exptl_crystal_size_min 0.1
_refine_diff_density_max 1.024
_refine_diff_density_min -0.437
_refine_diff_density_rms 0.060
_refine_ls_extinction_method none
_refine_ls_goodness_of_fit_ref 1.043
_refine_ls_hydrogen_treatment constr
_refine_ls_matrix_type full
_refine_ls_number_parameters 838
_refine_ls_number_reflns 9180
_refine_ls_number_restraints 92
_refine_ls_restrained_S_all 1.039
_refine_ls_R_factor_all 0.0993
_refine_ls_R_factor_gt 0.0745
_refine_ls_shift/su_max 0.000
_refine_ls_shift/su_mean 0.000
_refine_ls_structure_factor_coef Fsqd
_refine_ls_weighting_details 'calc w=1/[\s^2^(Fo^2^)+(0.0921P)^2^+0.0000P] where P=(Fo^2^+2Fc^2^)/3'
_refine_ls_weighting_scheme calc
_refine_ls_wR_factor_gt 0.1887
_refine_ls_wR_factor_ref 0.2076
_reflns_number_gt 6816
_reflns_number_total 9180
_reflns_threshold_expression >2sigma(I)
_cod_data_source_file cg2008864_si_002.cif
_cod_data_source_block 83Pic
_cod_original_sg_symbol_H-M P-1
_cod_database_code 4502764

loop_
_symmetry_equiv_pos_as_xyz
'x, y, z'
'-x, -y, -z'

loop_
_atom_site_label
_atom_site_type_symbol
_atom_site_fract_x
_atom_site_fract_y
_atom_site_fract_z
_atom_site_U_iso_or_equiv
_atom_site_adp_type
_atom_site_occupancy
_atom_site_symmetry_multiplicity
_atom_site_calc_flag
_atom_site_refinement_flags
_atom_site_disorder_assembly
_atom_site_disorder_group
O1 O 1.3735(2) 0.9392(2) 0.5023(2) 0.0482(8) Uani 1 1 d . . .
H1 H 1.4385 0.9399 0.5322 0.058 Uiso 1 1 calc R . .
N1 N 0.7602(3) 0.3959(2) 0.3785(2) 0.0509(10) Uani 1 1 d . . .
C1 C 1.0564(3) 0.9260(3) 0.3376(3) 0.0348(9) Uani 1 1 d . . .
O2 O 1.3686(3) 0.8295(2) 0.3997(2) 0.0506(8) Uani 1 1 d . . .
N2 N 0.2547(3) 0.4403(2) 0.4756(3) 0.0488(9) Uani 1 1 d . . .
C2 C 1.1632(3) 0.9300(3) 0.3924(3) 0.0369(10) Uani 1 1 d . . .
H2 H 1.2069 0.9741 0.4501 0.044 Uiso 1 1 calc R . .
C41A C 0.809(8) 1.0764(17) 0.376(3) 0.053(5) Uani 0.30 1 d PDU A 2
H41A H 0.8750 1.0878 0.4318 0.063 Uiso 0.30 1 calc PR A 2
H41B H 0.7414 1.0756 0.3882 0.063 Uiso 0.30 1 calc PR A 2
O3 O 0.8115(3) 0.5176(2) 0.3033(2) 0.0515(8) Uani 1 1 d . . .
H3 H 0.7975 0.4831 0.3301 0.062 Uiso 1 1 calc R . .
N3 N 0.5659(3) 0.9329(3) 0.6104(3) 0.0542(11) Uani 1 1 d . . .
C3 C 1.2080(3) 0.8708(3) 0.3646(3) 0.0363(10) Uani 1 1 d . . .
O4 O 0.6167(3) 0.4696(2) 0.2413(2) 0.0628(9) Uani 1 1 d . . .
N4 N 0.0486(3) 0.5986(3) -0.0706(3) 0.0526(10) Uani 1 1 d . . .
C4 C 1.1400(4) 0.8018(3) 0.2823(3) 0.0390(10) Uani 1 1 d . . .
H4 H 1.1674 0.7586 0.2650 0.047 Uiso 1 1 calc R . .
O5 O 0.1498(3) 0.5024(2) 0.0769(2) 0.0602(9) Uani 1 1 d . . .
H5 H 0.0866 0.4733 0.0770 0.072 Uiso 1 1 calc R . .
C5 C 1.0322(3) 0.7955(3) 0.2254(3) 0.0345(9) Uani 1 1 d . . .
O6 O 0.1578(3) 0.6084(2) 0.1854(2) 0.0542(8) Uani 1 1 d . . .
C6 C 0.9963(3) 0.8616(3) 0.2519(3) 0.0327(9) Uani 1 1 d . . .
O7 O 0.7078(2) 0.65678(19) 0.4227(2) 0.0489(8) Uani 1 1 d . . .
H7 H 0.7207 0.6196 0.4450 0.059 Uiso 1 1 calc R . .
C7 C 0.9507(4) 0.7160(3) 0.1402(3) 0.0386(10) Uani 1 1 d . . .
H7A H 0.9895 0.6756 0.1323 0.046 Uiso 1 1 calc R . .
H7B H 0.9355 0.7365 0.0897 0.046 Uiso 1 1 calc R . .
O8 O 0.9035(3) 0.7213(2) 0.4825(2) 0.0468(7) Uani 1 1 d . . .
C8 C 0.8345(4) 0.6651(3) 0.1396(3) 0.0363(9) Uani 1 1 d . . .
O9 O 0.8938(2) 0.86026(17) 0.19446(17) 0.0356(6) Uani 1 1 d . . .
C9 C 0.8303(4) 0.6211(3) 0.1981(3) 0.0375(10) Uani 1 1 d . . .
H9 H 0.9004 0.6215 0.2378 0.045 Uiso 1 1 calc R . .
O10 O 0.7307(2) 0.70210(17) 0.01943(17) 0.0373(7) Uani 1 1 d . . .
C10 C 0.7254(4) 0.5765(3) 0.1996(3) 0.0383(10) Uani 1 1 d . . .
O11 O 0.6162(2) 0.80551(17) 0.14689(17) 0.0380(7) Uani 1 1 d . . .
C11 C 0.6246(4) 0.5819(2) 0.1462(3) 0.0376(10) Uani 1 1 d . . .
H11 H 0.5541 0.5555 0.1507 0.045 Uiso 1 1 calc R . .
O12 O 0.7782(2) 0.99272(16) 0.30976(16) 0.0340(6) Uani 1 1 d D . .
C12 C 0.6244(4) 0.6251(2) 0.0863(3) 0.0354(9) Uani 1 1 d . . .
C13 C 0.7292(4) 0.6631(2) 0.0822(3) 0.0353(9) Uani 1 1 d . . .
C14 C 0.5125(4) 0.6300(3) 0.0297(3) 0.0392(10) Uani 1 1 d . . .
H14A H 0.5302 0.6703 -0.0019 0.047 Uiso 1 1 calc R . .
H14B H 0.4563 0.5705 -0.0149 0.047 Uiso 1 1 calc R . .
C15 C 0.4583(3) 0.6633(3) 0.0859(3) 0.0367(10) Uani 1 1 d . . .
C16 C 0.3552(3) 0.6091(3) 0.0837(3) 0.0385(10) Uani 1 1 d . . .
H16 H 0.3125 0.5504 0.0414 0.046 Uiso 1 1 calc R . .
C17 C 0.3129(4) 0.6393(3) 0.1425(3) 0.0409(10) Uani 1 1 d . . .
C18 C 0.3791(3) 0.7231(3) 0.2082(3) 0.0369(10) Uani 1 1 d . . .
H18 H 0.3530 0.7422 0.2506 0.044 Uiso 1 1 calc R . .
C19 C 0.4831(3) 0.7798(3) 0.2128(3) 0.0346(9) Uani 1 1 d . . .
C20 C 0.5168(3) 0.7502(3) 0.1470(3) 0.0338(9) Uani 1 1 d . . .
C21 C 0.5637(3) 0.8659(3) 0.2899(3) 0.0354(9) Uani 1 1 d . A .
H21A H 0.5292 0.8744 0.3318 0.043 Uiso 1 1 calc R . .
H21B H 0.5734 0.9159 0.2685 0.043 Uiso 1 1 calc R . .
C22 C 0.6829(3) 0.8647(3) 0.3369(2) 0.0320(9) Uani 1 1 d . . .
C23 C 0.6904(3) 0.7971(3) 0.3678(2) 0.0339(9) Uani 1 1 d . A .
H23 H 0.6220 0.7550 0.3647 0.041 Uiso 1 1 calc R . .
C24 C 0.7964(3) 0.7894(3) 0.4034(2) 0.0334(9) Uani 1 1 d . . .
C25 C 0.8948(3) 0.8498(3) 0.4048(2) 0.0326(9) Uani 1 1 d . A .
H25 H 0.9665 0.8438 0.4270 0.039 Uiso 1 1 calc R . .
C26 C 0.8912(3) 0.9185(2) 0.3748(2) 0.0315(9) Uani 1 1 d . . .
C27 C 0.7848(3) 0.9262(2) 0.3430(2) 0.0323(9) Uani 1 1 d . A .
C28 C 0.9991(3) 0.9797(3) 0.3720(3) 0.0347(9) Uani 1 1 d . A .
H28A H 0.9762 1.0123 0.3331 0.042 Uiso 1 1 calc R . .
H28B H 1.0549 1.0235 0.4321 0.042 Uiso 1 1 calc R . .
C29 C 0.9058(5) 0.8982(4) 0.1299(4) 0.0793(18) Uani 1 1 d . . .
H29A H 0.9694 0.8896 0.1173 0.095 Uiso 1 1 calc R . .
H29B H 0.8325 0.8658 0.0744 0.095 Uiso 1 1 calc R . .
C30 C 0.9305(5) 0.9905(4) 0.1562(4) 0.0786(17) Uani 1 1 d . . .
H30A H 1.0076 1.0247 0.2083 0.094 Uiso 1 1 calc R . .
H30B H 0.8704 1.0009 0.1729 0.094 Uiso 1 1 calc R . .
C31 C 0.9311(8) 1.0227(5) 0.0764(5) 0.106(3) Uani 1 1 d . . .
H31A H 0.9837 1.0050 0.0548 0.127 Uiso 1 1 calc R . .
H31B H 0.8513 0.9935 0.0271 0.127 Uiso 1 1 calc R . .
C32 C 0.9700(5) 1.1182(5) 0.1036(5) 0.103(3) Uani 1 1 d . . .
H32A H 0.9145 1.1353 0.1204 0.155 Uiso 1 1 calc R . .
H32B H 0.9744 1.1366 0.0545 0.155 Uiso 1 1 calc R . .
H32C H 1.0475 1.1472 0.1542 0.155 Uiso 1 1 calc R . .
C33 C 0.6964(4) 0.6375(3) -0.0659(3) 0.0419(10) Uani 1 1 d . . .
H33A H 0.6156 0.5928 -0.0884 0.050 Uiso 1 1 calc R . .
H33B H 0.7491 0.6065 -0.0601 0.050 Uiso 1 1 calc R . .
C34 C 0.7036(4) 0.6851(3) -0.1294(3) 0.0475(11) Uani 1 1 d . . .
H34A H 0.7842 0.7309 -0.1053 0.057 Uiso 1 1 calc R . .
H34B H 0.6502 0.7154 -0.1351 0.057 Uiso 1 1 calc R . .
C35 C 0.6711(5) 0.6216(3) -0.2198(3) 0.0547(12) Uani 1 1 d . . .
H35A H 0.7224 0.5895 -0.2136 0.066 Uiso 1 1 calc R . .
H35B H 0.5894 0.5773 -0.2448 0.066 Uiso 1 1 calc R . .
C36 C 0.6828(5) 0.6692(4) -0.2830(3) 0.0662(15) Uani 1 1 d . . .
H36A H 0.6331 0.7018 -0.2886 0.099 Uiso 1 1 calc R . .
H36B H 0.6584 0.6257 -0.3410 0.099 Uiso 1 1 calc R . .
H36C H 0.7645 0.7107 -0.2601 0.099 Uiso 1 1 calc R . .
C37 C 0.6014(4) 0.8717(3) 0.1106(3) 0.0466(11) Uani 1 1 d . . .
H37A H 0.6737 0.9271 0.1441 0.056 Uiso 1 1 calc R . .
H37B H 0.5368 0.8844 0.1179 0.056 Uiso 1 1 calc R . .
C38 C 0.5747(4) 0.8436(3) 0.0142(3) 0.0474(11) Uani 1 1 d . . .
H38A H 0.5014 0.7890 -0.0195 0.057 Uiso 1 1 calc R . .
H38B H 0.6383 0.8297 0.0067 0.057 Uiso 1 1 calc R . .
C39 C 0.5616(6) 0.9149(4) -0.0236(4) 0.0678(15) Uani 1 1 d . . .
H39A H 0.4967 0.9279 -0.0173 0.081 Uiso 1 1 calc R . .
H39B H 0.6342 0.9699 0.0110 0.081 Uiso 1 1 calc R . .
C40 C 0.5372(8) 0.8873(5) -0.1204(4) 0.108(3) Uani 1 1 d . . .
H40A H 0.6057 0.8822 -0.1260 0.162 Uiso 1 1 calc R . .
H40B H 0.5206 0.9320 -0.1435 0.162 Uiso 1 1 calc R . .
H40C H 0.4696 0.8300 -0.1541 0.162 Uiso 1 1 calc R . .
C41 C 0.809(4) 1.0757(8) 0.3767(12) 0.051(2) Uani 0.70 1 d PDU A 1
H41C H 0.8917 1.1002 0.4204 0.061 Uiso 0.70 1 calc PR A 1
H41D H 0.7592 1.0668 0.4082 0.061 Uiso 0.70 1 calc PR A 1
C42 C 0.7882(8) 1.1378(6) 0.3281(6) 0.058(2) Uani 0.70 1 d PDU A 1
H42A H 0.7090 1.1076 0.2780 0.070 Uiso 0.70 1 calc PR A 1
H42B H 0.7917 1.1909 0.3687 0.070 Uiso 0.70 1 calc PR A 1
C43 C 0.8763(7) 1.1660(5) 0.2937(5) 0.0663(19) Uani 0.70 1 d PDU A 1
H43A H 0.8723 1.1129 0.2528 0.080 Uiso 0.70 1 calc PR A 1
H43B H 0.9555 1.1957 0.3437 0.080 Uiso 0.70 1 calc PR A 1
C44 C 0.8567(9) 1.2286(6) 0.2457(7) 0.090(3) Uani 0.70 1 d PDU A 1
H44A H 0.7826 1.1971 0.1919 0.135 Uiso 0.70 1 calc PR A 1
H44B H 0.9210 1.2503 0.2300 0.135 Uiso 0.70 1 calc PR A 1
H44C H 0.8537 1.2789 0.2843 0.135 Uiso 0.70 1 calc PR A 1
C45 C 1.3236(4) 0.8768(3) 0.4223(3) 0.0428(11) Uani 1 1 d . . .
C46 C 0.7122(4) 0.5177(3) 0.2512(3) 0.0464(11) Uani 1 1 d . . .
C47 C 0.2000(4) 0.5830(3) 0.1382(3) 0.0458(11) Uani 1 1 d . . .
C48 C 0.8096(4) 0.7204(3) 0.4403(3) 0.0387(10) Uani 1 1 d . A .
C49 C 0.8339(4) 0.3897(3) 0.4505(3) 0.0489(11) Uani 1 1 d . . .
H49 H 0.9142 0.4287 0.4758 0.059 Uiso 1 1 calc R . .
C50 C 0.8017(4) 0.3309(3) 0.4902(3) 0.0464(11) Uani 1 1 d . . .
C51 C 0.6836(4) 0.2729(3) 0.4506(3) 0.0521(12) Uani 1 1 d . . .
H51 H 0.6565 0.2307 0.4750 0.063 Uiso 1 1 calc R . .
C52 C 0.6061(4) 0.2768(3) 0.3759(3) 0.0537(12) Uani 1 1 d . . .
H52 H 0.5258 0.2372 0.3481 0.064 Uiso 1 1 calc R . .
C53 C 0.6472(4) 0.3393(3) 0.3422(3) 0.0539(12) Uani 1 1 d . . .
H53 H 0.5935 0.3424 0.2914 0.065 Uiso 1 1 calc R . .
C54 C 0.8889(4) 0.3283(4) 0.5715(3) 0.0616(14) Uani 1 1 d . . .
H54A H 0.9052 0.2762 0.5551 0.092 Uiso 1 1 calc R . .
H54B H 0.8567 0.3249 0.6144 0.092 Uiso 1 1 calc R . .
H54C H 0.9614 0.3821 0.5978 0.092 Uiso 1 1 calc R . .
C55 C 0.3379(4) 0.5064(3) 0.4725(3) 0.0517(12) Uani 1 1 d . . .
H55 H 0.4154 0.5289 0.5177 0.062 Uiso 1 1 calc R . .
C56 C 0.3193(5) 0.5440(3) 0.4086(4) 0.0570(13) Uani 1 1 d . . .
C57 C 0.2056(5) 0.5099(3) 0.3432(4) 0.0619(14) Uani 1 1 d . . .
H57 H 0.1880 0.5330 0.2975 0.074 Uiso 1 1 calc R . .
C58 C 0.1181(5) 0.4424(4) 0.3446(3) 0.0621(14) Uani 1 1 d . . .
H58 H 0.0399 0.4194 0.3005 0.075 Uiso 1 1 calc R . .
C59 C 0.1457(4) 0.4086(3) 0.4112(3) 0.0544(12) Uani 1 1 d . . .
H59 H 0.0854 0.3614 0.4113 0.065 Uiso 1 1 calc R . .
C60 C 0.4181(5) 0.6171(4) 0.4094(5) 0.0786(18) Uani 1 1 d . . .
H60A H 0.4406 0.5929 0.3642 0.118 Uiso 1 1 calc R . .
H60B H 0.4853 0.6428 0.4677 0.118 Uiso 1 1 calc R . .
H60C H 0.3928 0.6632 0.3969 0.118 Uiso 1 1 calc R . .
C61 C 0.6114(4) 0.8823(3) 0.5808(4) 0.0588(14) Uani 1 1 d . . .
H61 H 0.5812 0.8532 0.5188 0.071 Uiso 1 1 calc R . .
C62 C 0.7075(4) 0.8691(3) 0.6405(4) 0.0629(15) Uani 1 1 d . . .
C63 C 0.7437(5) 0.9143(4) 0.7291(3) 0.0657(15) Uani 1 1 d . . .
H63 H 0.8041 0.9064 0.7711 0.079 Uiso 1 1 calc R . .
C64 C 0.7009(5) 0.9669(4) 0.7592(4) 0.0819(18) Uani 1 1 d . . .
H64 H 0.7304 0.9977 0.8208 0.098 Uiso 1 1 calc R . .
C65 C 0.6121(5) 0.9762(4) 0.6988(4) 0.0697(15) Uani 1 1 d . . .
H65 H 0.5810 1.0150 0.7198 0.084 Uiso 1 1 calc R . .
C66 C 0.7543(5) 0.8141(4) 0.6020(4) 0.0752(16) Uani 1 1 d . . .
H66A H 0.8160 0.8504 0.5903 0.113 Uiso 1 1 calc R . .
H66B H 0.6919 0.7675 0.5464 0.113 Uiso 1 1 calc R . .
H66C H 0.7870 0.7870 0.6430 0.113 Uiso 1 1 calc R . .
C67 C 0.0999(4) 0.6814(3) -0.0142(3) 0.0516(12) Uani 1 1 d . . .
H67 H 0.0636 0.6979 0.0215 0.062 Uiso 1 1 calc R . .
C68 C 0.1993(4) 0.7445(3) -0.0029(3) 0.0535(12) Uani 1 1 d . . .
C69 C 0.2484(4) 0.7211(4) -0.0548(4) 0.0666(15) Uani 1 1 d . . .
H69 H 0.3178 0.7639 -0.0497 0.080 Uiso 1 1 calc R . .
C70 C 0.2010(5) 0.6375(5) -0.1145(4) 0.0705(17) Uani 1 1 d . . .
H70 H 0.2363 0.6215 -0.1511 0.085 Uiso 1 1 calc R . .
C71 C 0.0975(5) 0.5745(3) -0.1211(3) 0.0585(13) Uani 1 1 d . . .
H71 H 0.0634 0.5153 -0.1616 0.070 Uiso 1 1 calc R . .
C72 C 0.2526(6) 0.8369(4) 0.0661(5) 0.105(3) Uani 1 1 d . . .
H72A H 0.1938 0.8464 0.0841 0.157 Uiso 1 1 calc R . .
H72B H 0.2790 0.8810 0.0410 0.157 Uiso 1 1 calc R . .
H72C H 0.3193 0.8430 0.1177 0.157 Uiso 1 1 calc R . .
C42A C 0.8432(17) 1.1482(15) 0.3380(14) 0.055(3) Uani 0.30 1 d PDU A 2
H42C H 0.8779 1.2077 0.3842 0.066 Uiso 0.30 1 calc PR A 2
H42D H 0.9020 1.1424 0.3171 0.066 Uiso 0.30 1 calc PR A 2
C43A C 0.7349(14) 1.1371(10) 0.2617(11) 0.057(3) Uani 0.30 1 d PDU A 2
H43C H 0.6738 1.1376 0.2817 0.069 Uiso 0.30 1 calc PR A 2
H43D H 0.7041 1.0794 0.2137 0.069 Uiso 0.30 1 calc PR A 2
C44A C 0.7642(19) 1.2130(12) 0.2265(14) 0.069(5) Uani 0.30 1 d PDU A 2
H44D H 0.7906 1.2698 0.2732 0.103 Uiso 0.30 1 calc PR A 2
H44E H 0.6942 1.2038 0.1756 0.103 Uiso 0.30 1 calc PR A 2
H44F H 0.8263 1.2135 0.2085 0.103 Uiso 0.30 1 calc PR A 2

loop_
_atom_site_aniso_label
_atom_site_aniso_U_11
_atom_site_aniso_U_22
_atom_site_aniso_U_33
_atom_site_aniso_U_23
_atom_site_aniso_U_13
_atom_site_aniso_U_12
O1 0.0368(16) 0.060(2) 0.0438(19) 0.0244(17) 0.0105(15) 0.0200(15)
N1 0.059(3) 0.044(2) 0.043(2) 0.0184(19) 0.020(2) 0.015(2)
C1 0.033(2) 0.035(2) 0.035(2) 0.016(2) 0.0148(19) 0.0116(19)
O2 0.0440(18) 0.068(2) 0.0529(19) 0.0306(18) 0.0235(16) 0.0310(17)
N2 0.057(2) 0.046(2) 0.052(2) 0.024(2) 0.026(2) 0.025(2)
C2 0.038(2) 0.040(2) 0.032(2) 0.018(2) 0.015(2) 0.012(2)
C41A 0.078(6) 0.037(5) 0.043(5) 0.012(5) 0.024(5) 0.029(5)
O3 0.0532(19) 0.0523(19) 0.0436(18) 0.0251(16) 0.0155(16) 0.0160(16)
N3 0.037(2) 0.057(3) 0.070(3) 0.041(2) 0.019(2) 0.015(2)
C3 0.037(2) 0.044(2) 0.034(2) 0.024(2) 0.017(2) 0.015(2)
O4 0.053(2) 0.058(2) 0.070(2) 0.038(2) 0.0194(18) 0.0123(18)
N4 0.048(2) 0.044(2) 0.067(3) 0.024(2) 0.026(2) 0.0153(19)
C4 0.042(2) 0.047(3) 0.042(3) 0.025(2) 0.025(2) 0.022(2)
O5 0.0454(18) 0.0425(19) 0.085(3) 0.0256(19) 0.0281(19) 0.0079(16)
C5 0.036(2) 0.039(2) 0.034(2) 0.017(2) 0.020(2) 0.0150(19)
O6 0.0453(18) 0.053(2) 0.074(2) 0.0333(18) 0.0313(18) 0.0187(16)
C6 0.030(2) 0.038(2) 0.032(2) 0.0165(19) 0.0138(19) 0.0117(19)
O7 0.0438(17) 0.0439(17) 0.057(2) 0.0280(16) 0.0163(16) 0.0154(15)
C7 0.049(3) 0.041(2) 0.037(2) 0.015(2) 0.025(2) 0.024(2)
O8 0.0432(18) 0.0539(19) 0.0523(19) 0.0295(16) 0.0204(16) 0.0246(15)
C8 0.046(2) 0.031(2) 0.029(2) 0.0049(19) 0.017(2) 0.017(2)
O9 0.0378(15) 0.0361(15) 0.0297(15) 0.0144(13) 0.0102(13) 0.0148(13)
C9 0.049(3) 0.032(2) 0.028(2) 0.0066(19) 0.014(2) 0.019(2)
O10 0.0490(17) 0.0321(15) 0.0259(14) 0.0094(13) 0.0147(13) 0.0134(13)
C10 0.046(3) 0.031(2) 0.031(2) 0.0080(19) 0.014(2) 0.012(2)
O11 0.0365(15) 0.0349(15) 0.0325(15) 0.0095(13) 0.0144(13) 0.0049(13)
C11 0.045(2) 0.025(2) 0.032(2) 0.0052(19) 0.016(2) 0.0067(19)
O12 0.0416(15) 0.0273(14) 0.0272(14) 0.0081(12) 0.0109(13) 0.0129(13)
C12 0.043(2) 0.025(2) 0.025(2) 0.0002(18) 0.0106(19) 0.0081(19)
C13 0.049(3) 0.025(2) 0.029(2) 0.0060(18) 0.018(2) 0.0134(19)
C14 0.040(2) 0.030(2) 0.032(2) 0.0068(19) 0.009(2) 0.0067(19)
C15 0.035(2) 0.035(2) 0.034(2) 0.014(2) 0.0092(19) 0.013(2)
C16 0.035(2) 0.028(2) 0.037(2) 0.0139(19) 0.005(2) 0.0057(19)
C17 0.036(2) 0.043(3) 0.051(3) 0.029(2) 0.018(2) 0.019(2)
C18 0.037(2) 0.042(2) 0.039(2) 0.024(2) 0.017(2) 0.020(2)
C19 0.033(2) 0.040(2) 0.032(2) 0.020(2) 0.0116(19) 0.0161(19)
C20 0.030(2) 0.035(2) 0.031(2) 0.0137(19) 0.0103(18) 0.0098(19)
C21 0.041(2) 0.035(2) 0.035(2) 0.0144(19) 0.020(2) 0.0170(19)
C22 0.037(2) 0.032(2) 0.025(2) 0.0063(18) 0.0139(18) 0.0147(19)
C23 0.035(2) 0.033(2) 0.030(2) 0.0087(19) 0.0149(19) 0.0106(19)
C24 0.039(2) 0.031(2) 0.026(2) 0.0081(18) 0.0116(19) 0.0127(19)
C25 0.035(2) 0.035(2) 0.023(2) 0.0079(18) 0.0083(18) 0.0150(19)
C26 0.037(2) 0.028(2) 0.0197(19) 0.0029(17) 0.0080(18) 0.0100(18)
C27 0.041(2) 0.027(2) 0.024(2) 0.0051(18) 0.0112(19) 0.0136(19)
C28 0.035(2) 0.034(2) 0.029(2) 0.0108(19) 0.0106(18) 0.0118(19)
C29 0.052(3) 0.078(4) 0.081(4) 0.035(4) 0.007(3) 0.013(3)
C30 0.063(4) 0.095(5) 0.065(4) 0.011(3) 0.019(3) 0.039(4)
C31 0.194(8) 0.127(6) 0.113(6) 0.097(5) 0.118(6) 0.114(6)
C32 0.068(4) 0.132(7) 0.095(5) 0.074(5) 0.023(4) 0.014(4)
C33 0.058(3) 0.034(2) 0.025(2) 0.0055(19) 0.017(2) 0.013(2)
C34 0.063(3) 0.041(2) 0.036(2) 0.011(2) 0.022(2) 0.021(2)
C35 0.076(3) 0.050(3) 0.038(3) 0.014(2) 0.026(3) 0.025(3)
C36 0.100(4) 0.065(3) 0.042(3) 0.023(3) 0.033(3) 0.039(3)
C37 0.057(3) 0.029(2) 0.043(3) 0.012(2) 0.023(2) 0.005(2)
C38 0.054(3) 0.045(3) 0.042(3) 0.017(2) 0.023(2) 0.017(2)
C39 0.097(4) 0.057(3) 0.068(4) 0.034(3) 0.047(3) 0.035(3)
C40 0.184(8) 0.103(5) 0.072(4) 0.060(4) 0.063(5) 0.074(6)
C41 0.078(4) 0.037(3) 0.040(3) 0.011(3) 0.025(3) 0.030(3)
C42 0.083(4) 0.035(3) 0.052(3) 0.012(3) 0.021(4) 0.030(4)
C43 0.078(4) 0.043(3) 0.058(4) 0.020(3) 0.014(4) 0.018(3)
C44 0.091(6) 0.065(5) 0.090(6) 0.047(5) 0.015(6) 0.015(5)
C45 0.040(2) 0.053(3) 0.045(3) 0.029(2) 0.022(2) 0.020(2)
C46 0.050(3) 0.043(3) 0.043(3) 0.017(2) 0.017(2) 0.018(2)
C47 0.039(2) 0.038(3) 0.057(3) 0.028(2) 0.014(2) 0.013(2)
C48 0.040(2) 0.040(2) 0.040(2) 0.016(2) 0.019(2) 0.017(2)
C49 0.049(3) 0.048(3) 0.045(3) 0.017(2) 0.020(2) 0.016(2)
C50 0.049(3) 0.045(3) 0.048(3) 0.021(2) 0.022(2) 0.019(2)
C51 0.055(3) 0.053(3) 0.061(3) 0.033(3) 0.030(3) 0.025(3)
C52 0.051(3) 0.044(3) 0.062(3) 0.026(3) 0.021(3) 0.014(2)
C53 0.059(3) 0.045(3) 0.050(3) 0.020(2) 0.017(3) 0.016(3)
C54 0.056(3) 0.074(4) 0.063(3) 0.038(3) 0.024(3) 0.032(3)
C55 0.058(3) 0.042(3) 0.060(3) 0.020(2) 0.029(3) 0.023(2)
C56 0.077(4) 0.049(3) 0.068(3) 0.031(3) 0.046(3) 0.032(3)
C57 0.086(4) 0.061(3) 0.060(3) 0.036(3) 0.039(3) 0.039(3)
C58 0.069(3) 0.063(3) 0.055(3) 0.031(3) 0.023(3) 0.025(3)
C59 0.058(3) 0.049(3) 0.056(3) 0.027(3) 0.022(3) 0.019(3)
C60 0.089(4) 0.064(4) 0.110(5) 0.046(4) 0.066(4) 0.030(3)
C61 0.045(3) 0.058(3) 0.077(4) 0.043(3) 0.026(3) 0.015(3)
C62 0.060(3) 0.053(3) 0.110(5) 0.046(3) 0.060(4) 0.028(3)
C63 0.062(3) 0.071(4) 0.037(3) 0.011(3) 0.008(3) 0.016(3)
C64 0.077(4) 0.087(4) 0.070(4) 0.019(4) 0.018(4) 0.042(4)
C65 0.054(3) 0.080(4) 0.062(4) 0.036(3) 0.010(3) 0.023(3)
C66 0.094(4) 0.068(4) 0.061(4) 0.024(3) 0.039(3) 0.023(3)
C67 0.058(3) 0.054(3) 0.053(3) 0.022(3) 0.029(3) 0.030(3)
C68 0.044(3) 0.047(3) 0.065(3) 0.030(3) 0.013(3) 0.018(2)
C69 0.044(3) 0.070(4) 0.088(4) 0.048(4) 0.024(3) 0.017(3)
C70 0.074(4) 0.117(5) 0.069(4) 0.054(4) 0.050(3) 0.064(4)
C71 0.068(3) 0.049(3) 0.051(3) 0.014(3) 0.013(3) 0.032(3)
C72 0.102(5) 0.045(3) 0.090(5) 0.006(3) -0.025(4) 0.023(3)
C42A 0.074(5) 0.041(4) 0.048(5) 0.015(4) 0.023(5) 0.027(5)
C43A 0.076(6) 0.042(5) 0.051(5) 0.016(5) 0.021(5) 0.029(5)
C44A 0.088(10) 0.053(8) 0.070(9) 0.043(7) 0.027(9) 0.030(8)

loop_
_atom_type_symbol
_atom_type_description
_atom_type_scat_dispersion_real
_atom_type_scat_dispersion_imag
_atom_type_scat_source
C C 0.0033 0.0016 'International Tables Vol C Tables 4.2.6.8 and 6.1.1.4'
H H 0.0000 0.0000 'International Tables Vol C Tables 4.2.6.8 and 6.1.1.4'
N N 0.0061 0.0033 'International Tables Vol C Tables 4.2.6.8 and 6.1.1.4'
O O 0.0106 0.0060 'International Tables Vol C Tables 4.2.6.8 and 6.1.1.4'

loop_
_geom_angle_atom_site_label_1
_geom_angle_atom_site_label_2
_geom_angle_atom_site_label_3
_geom_angle
C53 N1 C49 117.1(4)
C2 C1 C6 117.4(4)
C2 C1 C28 121.5(4)
C6 C1 C28 120.6(3)
C59 N2 C55 117.1(4)
C1 C2 C3 121.5(4)
O12 C41A C42A 106(2)
C61 N3 C65 118.5(4)
C2 C3 C4 119.3(4)
C2 C3 C45 121.4(4)
C4 C3 C45 119.2(4)
C71 N4 C67 118.1(4)
C5 C4 C3 120.7(4)
C4 C5 C6 118.1(4)
C4 C5 C7 121.8(4)
C6 C5 C7 120.0(3)
O9 C6 C5 119.3(4)
O9 C6 C1 118.4(3)
C5 C6 C1 122.2(3)
C5 C7 C8 112.4(3)
C9 C8 C13 117.7(4)
C9 C8 C7 120.8(4)
C13 C8 C7 121.5(4)
C6 O9 C29 114.1(3)
C10 C9 C8 121.2(4)
C13 O10 C33 111.9(3)
C9 C10 C11 119.1(4)
C9 C10 C46 123.7(4)
C11 C10 C46 117.2(4)
C20 O11 C37 114.4(3)
C10 C11 C12 121.7(4)
C27 O12 C41 113.3(7)
C27 O12 C41A 114.1(16)
C41 O12 C41A 0.8(17)
C13 C12 C11 117.3(4)
C13 C12 C14 122.7(4)
C11 C12 C14 120.0(4)
C12 C13 O10 118.9(4)
C12 C13 C8 122.7(4)
O10 C13 C8 118.4(4)
C15 C14 C12 110.8(3)
C16 C15 C20 117.8(4)
C16 C15 C14 122.6(4)
C20 C15 C14 119.5(4)
C15 C16 C17 121.3(4)
C18 C17 C16 119.4(4)
C18 C17 C47 119.0(4)
C16 C17 C47 121.6(4)
C17 C18 C19 121.1(4)
C18 C19 C20 117.6(4)
C18 C19 C21 121.8(4)
C20 C19 C21 120.2(3)
O11 C20 C15 118.2(3)
O11 C20 C19 119.5(4)
C15 C20 C19 122.0(4)
C19 C21 C22 110.0(3)
C23 C22 C27 118.2(3)
C23 C22 C21 120.1(3)
C27 C22 C21 121.5(3)
C22 C23 C24 121.4(4)
C25 C24 C23 118.6(4)
C25 C24 C48 118.1(3)
C23 C24 C48 123.3(4)
C26 C25 C24 121.9(4)
C25 C26 C27 117.9(4)
C25 C26 C28 120.2(3)
C27 C26 C28 121.7(3)
O12 C27 C22 119.0(3)
O12 C27 C26 118.9(3)
C22 C27 C26 121.9(3)
C1 C28 C26 109.7(3)
C30 C29 O9 114.2(6)
C29 C30 C31 109.3(5)
C32 C31 C30 111.2(6)
O10 C33 C34 108.6(3)
C33 C34 C35 111.6(4)
C36 C35 C34 112.0(4)
O11 C37 C38 112.7(3)
C37 C38 C39 112.5(4)
C40 C39 C38 112.4(5)
O12 C41 C42 106.0(11)
C43 C42 C41 112.2(15)
C42 C43 C44 112.4(7)
O2 C45 O1 122.9(4)
O2 C45 C3 123.9(4)
O1 C45 C3 113.2(4)
O4 C46 O3 123.2(4)
O4 C46 C10 122.0(4)
O3 C46 C10 114.6(4)
O6 C47 O5 123.5(4)
O6 C47 C17 123.5(4)
O5 C47 C17 113.0(4)
O8 C48 O7 123.1(4)
O8 C48 C24 123.2(4)
O7 C48 C24 113.7(3)
N1 C49 C50 125.0(4)
C49 C50 C51 116.3(4)
C49 C50 C54 122.1(4)
C51 C50 C54 121.6(4)
C52 C51 C50 120.0(4)
C53 C52 C51 118.9(5)
N1 C53 C52 122.7(4)
N2 C55 C56 125.0(5)
C55 C56 C57 116.4(5)
C55 C56 C60 121.5(5)
C57 C56 C60 122.1(5)
C58 C57 C56 120.1(5)
C57 C58 C59 119.2(5)
N2 C59 C58 122.3(5)
N3 C61 C62 121.8(5)
C63 C62 C66 128.1(5)
C63 C62 C61 114.0(5)
C66 C62 C61 117.9(6)
C64 C63 C62 124.7(6)
C63 C64 C65 117.5(6)
N3 C65 C64 123.5(6)
N4 C67 C68 125.7(5)
C69 C68 C67 116.6(5)
C69 C68 C72 122.2(5)
C67 C68 C72 121.2(6)
C68 C69 C70 121.3(5)
C69 C70 C71 118.6(5)
N4 C71 C70 119.7(5)
C43A C42A C41A 109(4)
C42A C43A C44A 110.2(15)

loop_
_geom_bond_atom_site_label_1
_geom_bond_atom_site_label_2
_geom_bond_distance
O1 C45 1.331(5)
N1 C53 1.343(6)
N1 C49 1.346(6)
C1 C2 1.388(6)
C1 C6 1.405(6)
C1 C28 1.505(6)
O2 C45 1.214(5)
N2 C59 1.342(6)
N2 C55 1.345(6)
C2 C3 1.395(6)
C41A O12 1.451(19)
C41A C42A 1.53(2)
O3 C46 1.326(5)
N3 C61 1.307(6)
N3 C65 1.355(7)
C3 C4 1.398(6)
C3 C45 1.483(6)
O4 C46 1.218(5)
N4 C71 1.322(6)
N4 C67 1.323(6)
C4 C5 1.394(6)
O5 C47 1.328(6)
C5 C6 1.396(5)
C5 C7 1.520(6)
O6 C47 1.214(6)
C6 O9 1.380(4)
O7 C48 1.338(5)
C7 C8 1.527(6)
O8 C48 1.210(5)
C8 C9 1.391(6)
C8 C13 1.402(6)
O9 C29 1.437(6)
C9 C10 1.389(6)
O10 C13 1.394(5)
O10 C33 1.450(5)
C10 C11 1.392(6)
C10 C46 1.489(6)
O11 C20 1.376(5)
O11 C37 1.434(5)
C11 C12 1.395(6)
O12 C27 1.389(4)
O12 C41 1.448(10)
C12 C13 1.387(6)
C12 C14 1.521(6)
C14 C15 1.506(6)
C15 C16 1.389(6)
C15 C20 1.397(6)
C16 C17 1.396(6)
C17 C18 1.390(6)
C17 C47 1.488(6)
C18 C19 1.395(6)
C19 C20 1.407(6)
C19 C21 1.508(6)
C21 C22 1.530(5)
C22 C23 1.385(5)
C22 C27 1.396(5)
C23 C24 1.397(5)
C24 C25 1.390(6)
C24 C48 1.482(6)
C25 C26 1.384(5)
C26 C27 1.397(5)
C26 C28 1.524(5)
C29 C30 1.429(8)
C30 C31 1.595(8)
C31 C32 1.451(10)
C33 C34 1.512(6)
C34 C35 1.517(6)
C35 C36 1.516(7)
C37 C38 1.506(6)
C38 C39 1.525(6)
C39 C40 1.520(8)
C41 C42 1.520(16)
C42 C43 1.493(10)
C43 C44 1.516(10)
C49 C50 1.379(6)
C50 C51 1.397(6)
C50 C54 1.507(6)
C51 C52 1.382(7)
C52 C53 1.381(6)
C55 C56 1.384(7)
C56 C57 1.387(7)
C56 C60 1.508(7)
C57 C58 1.378(7)
C58 C59 1.386(7)
C61 C62 1.461(7)
C62 C63 1.384(8)
C62 C66 1.439(7)
C63 C64 1.306(8)
C64 C65 1.364(8)
C67 C68 1.348(7)
C68 C69 1.340(8)
C68 C72 1.518(7)
C69 C70 1.357(8)
C70 C71 1.419(8)
C42A C43A 1.513(16)
C43A C44A 1.546(15)
